data_7029346
loop_
_publ_author_name
'Galkin, K. I.'
'Dolgushin, F. M.'
'Smol'yakov, A. F.'
'Sergeeva, E. A.'
'Godovikov, I. A.'
'Chizhevsky, I. T.'

_publ_section_title
;
 Base-mediated transformation of the agostic
 (\p-allyl)-closo-rhodacarboranes into complexes with an open
 (1-5-\h(5))-pentadienyl ligand.
;
_journal_issue 13
_journal_name_full 'Dalton transactions (Cambridge, England : 2003)'
_journal_page_first 5076
_journal_page_last 5082
_journal_paper_doi 10.1039/c3dt52838c
_journal_volume 43
_journal_year 2014
_chemical_formula_moiety 'C22 H36 B9 Rh'
_chemical_formula_sum 'C22 H36 B9 Rh'
_chemical_formula_weight 500.71
_chemical_name_systematic
;
 ?
;
_space_group_IT_number 14
_symmetry_cell_setting monoclinic
_symmetry_space_group_name_Hall '-P 2yn'
_symmetry_space_group_name_H-M 'P 1 21/n 1'
_atom_sites_solution_hydrogens mixed
_atom_sites_solution_primary direct
_atom_sites_solution_secondary difmap
_audit_creation_method SHELXL-97
_cell_angle_alpha 90.00
_cell_angle_beta 93.867(2)
_cell_angle_gamma 90.00
_cell_formula_units_Z 4
_cell_length_a 9.3802(7)
_cell_length_b 17.2947(14)
_cell_length_c 14.8255(12)
_cell_measurement_reflns_used 1470
_cell_measurement_temperature 100(2)
_cell_measurement_theta_max 18.82
_cell_measurement_theta_min 2.36
_cell_volume 2399.6(3)
_computing_cell_refinement 'Bruker SAINT'
_computing_data_collection 'Bruker APEX2'
_computing_data_reduction 'Bruker SAINT'
_computing_molecular_graphics 'Bruker SHELXTL'
_computing_publication_material 'Bruker SHELXTL'
_computing_structure_refinement 'SHELXL-97 (Sheldrick, 1997)'
_computing_structure_solution 'SHELXS-97 (Sheldrick, 1990)'
_diffrn_ambient_temperature 100(2)
_diffrn_measured_fraction_theta_full 0.996
_diffrn_measured_fraction_theta_max 0.996
_diffrn_measurement_device_type 'Bruker APEX-II CCD'
_diffrn_measurement_method '\f and \w scans'
_diffrn_radiation_monochromator graphite
_diffrn_radiation_source 'fine-focus sealed tube'
_diffrn_radiation_type MoK\a
_diffrn_radiation_wavelength 0.71073
_diffrn_reflns_av_R_equivalents 0.1174
_diffrn_reflns_av_sigmaI/netI 0.1063
_diffrn_reflns_limit_h_max 12
_diffrn_reflns_limit_h_min -12
_diffrn_reflns_limit_k_max 22
_diffrn_reflns_limit_k_min -22
_diffrn_reflns_limit_l_max 19
_diffrn_reflns_limit_l_min -19
_diffrn_reflns_number 24285
_diffrn_reflns_theta_full 28.00
_diffrn_reflns_theta_max 28.00
_diffrn_reflns_theta_min 1.81
_diffrn_standards_number 0
_exptl_absorpt_coefficient_mu 0.721
_exptl_absorpt_correction_T_max 0.945
_exptl_absorpt_correction_T_min 0.893
_exptl_absorpt_correction_type multi-scan
_exptl_absorpt_process_details SADABS
_exptl_crystal_colour gold
_exptl_crystal_density_diffrn 1.386
_exptl_crystal_density_method 'not measured'
_exptl_crystal_description prism
_exptl_crystal_F_000 1032
_exptl_crystal_size_max 0.16
_exptl_crystal_size_mid 0.11
_exptl_crystal_size_min 0.08
_refine_diff_density_max 1.657
_refine_diff_density_min -0.549
_refine_diff_density_rms 0.130
_refine_ls_extinction_method none
_refine_ls_goodness_of_fit_ref 0.995
_refine_ls_hydrogen_treatment mixed
_refine_ls_matrix_type full
_refine_ls_number_parameters 346
_refine_ls_number_reflns 5771
_refine_ls_number_restraints 0
_refine_ls_restrained_S_all 0.995
_refine_ls_R_factor_all 0.1102
_refine_ls_R_factor_gt 0.0511
_refine_ls_shift/su_max 0.001
_refine_ls_shift/su_mean 0.000
_refine_ls_structure_factor_coef Fsqd
_refine_ls_weighting_details 'calc w=1/[\s^2^(Fo^2^)+(0.0543P)^2^+0.0000P] where P=(Fo^2^+2Fc^2^)/3'
_refine_ls_weighting_scheme calc
_refine_ls_wR_factor_gt 0.1034
_refine_ls_wR_factor_ref 0.1268
_reflns_number_gt 3489
_reflns_number_total 5771
_reflns_threshold_expression >2sigma(I)
_cod_data_source_file c3dt52838c.txt
_cod_data_source_block benzyl
_cod_depositor_comments
;
The following automatic conversions were performed:

'_symmetry_cell_setting' value 'Monoclinic' changed to 'monoclinic'
according to
/usr/data/users/saulius/crontab/automatic-downloads/current/RSC/lib/dictionaries/cif_core.dic
dictionary named 'cif_core.dic' version 2.4.2 from 2011-04-26.

Automatic conversion script
Id: cif_fix_values 2281 2013-09-26 08:29:07Z andrius 
;
_cod_original_sg_symbol_H-M 'P 21/n'
_cod_database_code 7029346

loop_
_symmetry_equiv_pos_as_xyz
'x, y, z'
'-x+1/2, y+1/2, -z+1/2'
'-x, -y, -z'
'x-1/2, -y-1/2, z-1/2'

loop_
_atom_site_label
_atom_site_type_symbol
_atom_site_fract_x
_atom_site_fract_y
_atom_site_fract_z
_atom_site_U_iso_or_equiv
_atom_site_adp_type
_atom_site_occupancy
_atom_site_symmetry_multiplicity
_atom_site_calc_flag
_atom_site_refinement_flags
Rh3 Rh 0.84561(4) 0.23029(2) 0.97777(2) 0.02013(11) Uani 1 1 d .
C1 C 0.9786(5) 0.1445(3) 0.9057(3) 0.0238(10) Uani 1 1 d .
C2 C 0.9166(5) 0.2090(3) 0.8371(3) 0.0225(10) Uani 1 1 d .
B4 B 1.0605(6) 0.1872(4) 1.0041(4) 0.0252(12) Uani 1 1 d .
H4 H 1.070(4) 0.157(2) 1.068(3) 0.009(10) Uiso 1 1 d .
B5 B 1.1607(6) 0.1467(4) 0.9170(4) 0.0268(12) Uani 1 1 d .
H5 H 1.210(5) 0.095(3) 0.931(3) 0.041(15) Uiso 1 1 d .
B6 B 1.0718(6) 0.1611(4) 0.8100(4) 0.0285(13) Uani 1 1 d .
H6 H 1.060(5) 0.119(3) 0.764(4) 0.048(16) Uiso 1 1 d .
B7 B 0.9487(6) 0.3025(4) 0.8808(4) 0.0284(13) Uani 1 1 d .
H7 H 0.868(5) 0.350(3) 0.854(3) 0.028(13) Uiso 1 1 d .
B8 B 1.0519(6) 0.2920(4) 0.9869(4) 0.0283(13) Uani 1 1 d .
H8 H 1.062(4) 0.340(3) 1.044(3) 0.024(12) Uiso 1 1 d .
B9 B 1.2075(6) 0.2387(4) 0.9636(4) 0.0307(13) Uani 1 1 d .
H9 H 1.305(5) 0.244(2) 1.004(3) 0.017(11) Uiso 1 1 d .
B10 B 1.2102(6) 0.2236(4) 0.8456(4) 0.0286(12) Uani 1 1 d .
H10 H 1.313(4) 0.221(2) 0.811(3) 0.019(12) Uiso 1 1 d .
B11 B 1.0496(6) 0.2606(3) 0.7930(4) 0.0252(12) Uani 1 1 d .
H11 H 1.033(4) 0.280(2) 0.721(3) 0.017(11) Uiso 1 1 d .
B12 B 1.1384(6) 0.3092(4) 0.8861(4) 0.0312(14) Uani 1 1 d .
H12 H 1.184(5) 0.363(3) 0.879(3) 0.031(13) Uiso 1 1 d .
C13 C 0.9120(4) 0.0648(3) 0.9050(3) 0.0218(10) Uani 1 1 d .
H13A H 0.8907 0.0513 0.9676 0.026 Uiso 1 1 calc R
H13B H 0.9833 0.0271 0.8856 0.026 Uiso 1 1 calc R
C14 C 0.7763(5) 0.0556(3) 0.8445(3) 0.0226(10) Uani 1 1 d .
C15 C 0.7081(5) -0.0167(3) 0.8461(3) 0.0275(11) Uani 1 1 d .
H15A H 0.7498 -0.0568 0.8829 0.033 Uiso 1 1 calc R
C16 C 0.5820(5) -0.0306(3) 0.7954(3) 0.0334(12) Uani 1 1 d .
H16A H 0.5390 -0.0803 0.7956 0.040 Uiso 1 1 calc R
C17 C 0.5190(5) 0.0284(3) 0.7445(3) 0.0354(13) Uani 1 1 d .
H17A H 0.4298 0.0200 0.7116 0.043 Uiso 1 1 calc R
C18 C 0.5845(5) 0.0990(3) 0.7411(3) 0.0288(11) Uani 1 1 d .
H18A H 0.5401 0.1391 0.7056 0.035 Uiso 1 1 calc R
C19 C 0.7156(5) 0.1131(3) 0.7890(3) 0.0241(10) Uani 1 1 d .
C20 C 0.7886(5) 0.1891(3) 0.7725(3) 0.0230(10) Uani 1 1 d .
H20A H 0.7170 0.2309 0.7757 0.028 Uiso 1 1 calc R
H20B H 0.8205 0.1886 0.7102 0.028 Uiso 1 1 calc R
C01 C 0.8267(5) 0.2396(3) 1.1192(3) 0.0249(11) Uani 1 1 d .
H01A H 0.781(5) 0.287(3) 1.135(3) 0.029(14) Uiso 1 1 d .
H01B H 0.900(5) 0.227(3) 1.156(3) 0.027(13) Uiso 1 1 d .
C02 C 0.7426(5) 0.1741(3) 1.0913(3) 0.0222(10) Uani 1 1 d .
C03 C 0.6346(4) 0.1799(3) 1.0194(3) 0.0221(10) Uani 1 1 d .
C04 C 0.6100(5) 0.2480(3) 0.9657(3) 0.0269(12) Uani 1 1 d .
H04 H 0.558(4) 0.240(2) 0.913(3) 0.013(11) Uiso 1 1 d .
C05 C 0.6588(5) 0.3220(3) 0.9857(3) 0.0251(11) Uani 1 1 d .
H05 H 0.670(4) 0.334(2) 1.046(3) 0.009(11) Uiso 1 1 d .
C06 C 0.6328(5) 0.3895(3) 0.9264(3) 0.0244(10) Uani 1 1 d .
C07 C 0.6805(5) 0.4596(3) 0.9556(3) 0.0292(11) Uani 1 1 d .
C08 C 0.7739(6) 0.4688(3) 1.0410(4) 0.0384(13) Uani 1 1 d .
H08A H 0.8367 0.4237 1.0492 0.058 Uiso 1 1 calc R
H08B H 0.7140 0.4730 1.0925 0.058 Uiso 1 1 calc R
H08C H 0.8319 0.5156 1.0372 0.058 Uiso 1 1 calc R
C09 C 0.7810(5) 0.0984(3) 1.1364(3) 0.0299(11) Uani 1 1 d .
H09A H 0.7325 0.0942 1.1927 0.045 Uiso 1 1 calc R
H09B H 0.8846 0.0960 1.1500 0.045 Uiso 1 1 calc R
H09C H 0.7510 0.0558 1.0960 0.045 Uiso 1 1 calc R
C010 C 0.5462(5) 0.1096(3) 0.9914(3) 0.0273(11) Uani 1 1 d .
H01C H 0.4686 0.1035 1.0319 0.041 Uiso 1 1 calc R
H01D H 0.6069 0.0634 0.9949 0.041 Uiso 1 1 calc R
H01E H 0.5057 0.1162 0.9292 0.041 Uiso 1 1 calc R
C011 C 0.5515(5) 0.3781(3) 0.8362(3) 0.0304(12) Uani 1 1 d .
H01F H 0.5415 0.4278 0.8047 0.046 Uiso 1 1 calc R
H01G H 0.4566 0.3571 0.8455 0.046 Uiso 1 1 calc R
H01H H 0.6036 0.3418 0.7996 0.046 Uiso 1 1 calc R
C012 C 0.6468(6) 0.5342(3) 0.9078(4) 0.0353(13) Uani 1 1 d .
H01I H 0.5726 0.5255 0.8591 0.053 Uiso 1 1 calc R
H01J H 0.7332 0.5541 0.8821 0.053 Uiso 1 1 calc R
H01K H 0.6127 0.5719 0.9507 0.053 Uiso 1 1 calc R

loop_
_atom_site_aniso_label
_atom_site_aniso_U_11
_atom_site_aniso_U_22
_atom_site_aniso_U_33
_atom_site_aniso_U_23
_atom_site_aniso_U_13
_atom_site_aniso_U_12
Rh3 0.01804(17) 0.02350(19) 0.01880(18) -0.00018(18) 0.00079(12) -0.00080(18)
C1 0.018(2) 0.027(3) 0.026(3) -0.005(2) -0.0006(19) -0.002(2)
C2 0.018(2) 0.026(3) 0.023(2) -0.0022(19) -0.0006(19) -0.0029(18)
B4 0.022(3) 0.034(3) 0.019(3) -0.004(2) 0.000(2) 0.000(2)
B5 0.021(3) 0.031(3) 0.029(3) -0.006(3) 0.002(2) 0.001(2)
B6 0.023(3) 0.029(3) 0.033(3) -0.009(3) 0.004(2) -0.002(2)
B7 0.022(3) 0.028(3) 0.036(3) -0.001(3) 0.006(2) 0.000(2)
B8 0.018(3) 0.039(4) 0.028(3) -0.009(3) 0.003(2) -0.008(2)
B9 0.020(3) 0.042(4) 0.031(3) -0.013(3) 0.008(2) -0.004(3)
B10 0.023(3) 0.036(3) 0.028(3) -0.002(3) 0.004(2) -0.002(3)
B11 0.022(3) 0.029(3) 0.025(3) 0.002(2) 0.008(2) -0.003(2)
B12 0.026(3) 0.030(3) 0.040(4) -0.012(3) 0.014(3) -0.013(3)
C13 0.018(2) 0.020(2) 0.027(3) 0.000(2) -0.0038(19) 0.0023(18)
C14 0.020(2) 0.025(3) 0.022(2) -0.003(2) -0.0020(19) -0.0003(19)
C15 0.028(3) 0.032(3) 0.023(3) -0.002(2) 0.007(2) -0.003(2)
C16 0.038(3) 0.032(3) 0.031(3) -0.009(2) 0.004(2) -0.016(2)
C17 0.029(3) 0.054(4) 0.022(3) -0.002(2) -0.007(2) -0.015(3)
C18 0.028(3) 0.039(3) 0.020(2) 0.003(2) -0.003(2) -0.001(2)
C19 0.022(2) 0.035(3) 0.015(2) -0.004(2) 0.0022(19) 0.001(2)
C20 0.026(2) 0.024(3) 0.019(2) -0.002(2) -0.0025(19) 0.000(2)
C01 0.024(2) 0.037(3) 0.014(2) 0.002(2) 0.0020(19) 0.007(2)
C02 0.016(2) 0.032(3) 0.019(2) 0.002(2) 0.0026(18) 0.0014(19)
C03 0.014(2) 0.028(2) 0.025(2) -0.002(2) 0.0066(19) -0.0009(19)
C04 0.016(2) 0.042(3) 0.021(2) -0.001(2) -0.0024(19) -0.003(2)
C05 0.018(2) 0.037(3) 0.020(2) -0.003(2) 0.0021(19) 0.004(2)
C06 0.024(2) 0.030(3) 0.019(2) 0.001(2) 0.0016(19) 0.001(2)
C07 0.032(3) 0.031(3) 0.024(3) 0.002(2) 0.004(2) 0.005(2)
C08 0.047(3) 0.027(3) 0.039(3) -0.003(2) -0.009(3) -0.002(3)
C09 0.032(3) 0.034(3) 0.024(3) 0.007(2) -0.001(2) -0.003(2)
C010 0.023(2) 0.031(3) 0.028(3) 0.005(2) 0.001(2) -0.004(2)
C011 0.031(3) 0.029(3) 0.030(3) 0.001(2) -0.006(2) 0.002(2)
C012 0.040(3) 0.028(3) 0.039(3) 0.006(2) 0.006(2) 0.000(2)

loop_
_atom_type_symbol
_atom_type_description
_atom_type_scat_dispersion_real
_atom_type_scat_dispersion_imag
_atom_type_scat_source
C C 0.0033 0.0016 'International Tables Vol C Tables 4.2.6.8 and 6.1.1.4'
H H 0.0000 0.0000 'International Tables Vol C Tables 4.2.6.8 and 6.1.1.4'
B B 0.0013 0.0007 'International Tables Vol C Tables 4.2.6.8 and 6.1.1.4'
Rh Rh -1.1178 0.9187 'International Tables Vol C Tables 4.2.6.8 and 6.1.1.4'

loop_
_geom_angle_atom_site_label_1
_geom_angle_atom_site_label_2
_geom_angle_atom_site_label_3
_geom_angle
C01 Rh3 B4 89.2(2)
C01 Rh3 B7 132.8(2)
B4 Rh3 B7 82.3(2)
C01 Rh3 B8 92.0(2)
B4 Rh3 B8 49.6(2)
B7 Rh3 B8 48.5(2)
C01 Rh3 C02 38.25(18)
B4 Rh3 C02 99.24(19)
B7 Rh3 C02 170.4(2)
B8 Rh3 C02 126.17(19)
C01 Rh3 C04 85.43(19)
B4 Rh3 C04 166.2(2)
B7 Rh3 C04 110.5(2)
B8 Rh3 C04 143.2(2)
C02 Rh3 C04 68.94(17)
C01 Rh3 C1 127.16(19)
B4 Rh3 C1 47.07(18)
B7 Rh3 C1 77.3(2)
B8 Rh3 C1 80.58(19)
C02 Rh3 C1 110.74(18)
C04 Rh3 C1 129.09(17)
C01 Rh3 C2 166.60(18)
B4 Rh3 C2 77.37(18)
B7 Rh3 C2 46.63(19)
B8 Rh3 C2 79.84(19)
C02 Rh3 C2 142.93(18)
C04 Rh3 C2 107.49(17)
C1 Rh3 C2 41.32(17)
C01 Rh3 C03 68.32(18)
B4 Rh3 C03 129.4(2)
B7 Rh3 C03 145.85(19)
B8 Rh3 C03 160.07(19)
C02 Rh3 C03 36.80(15)
C04 Rh3 C03 36.96(17)
C1 Rh3 C03 113.20(16)
C2 Rh3 C03 120.07(16)
C01 Rh3 C05 77.83(19)
B4 Rh3 C05 154.8(2)
B7 Rh3 C05 90.7(2)
B8 Rh3 C05 108.7(2)
C02 Rh3 C05 83.94(17)
C04 Rh3 C05 34.87(17)
C1 Rh3 C05 153.89(17)
C2 Rh3 C05 114.75(17)
C03 Rh3 C05 65.51(17)
C13 C1 C2 120.1(4)
C13 C1 B5 115.5(4)
C2 C1 B5 111.5(4)
C13 C1 B6 112.0(4)
C2 C1 B6 63.0(3)
B5 C1 B6 61.4(3)
C13 C1 B4 122.9(4)
C2 C1 B4 110.8(4)
B5 C1 B4 62.1(3)
B6 C1 B4 113.0(4)
C13 C1 Rh3 111.2(3)
C2 C1 Rh3 69.6(2)
B5 C1 Rh3 121.5(3)
B6 C1 Rh3 127.1(3)
B4 C1 Rh3 63.7(2)
C20 C2 C1 118.7(4)
C20 C2 B11 116.4(4)
C1 C2 B11 111.6(4)
C20 C2 B6 112.5(4)
C1 C2 B6 62.6(3)
B11 C2 B6 61.0(3)
C20 C2 B7 123.2(4)
C1 C2 B7 111.2(4)
B11 C2 B7 63.1(3)
B6 C2 B7 113.3(4)
C20 C2 Rh3 110.3(3)
C1 C2 Rh3 69.0(2)
B11 C2 Rh3 122.6(3)
B6 C2 Rh3 126.3(3)
B7 C2 Rh3 64.2(2)
C1 B4 B9 103.6(4)
C1 B4 B5 57.3(3)
B9 B4 B5 59.7(3)
C1 B4 B8 106.7(4)
B9 B4 B8 59.1(3)
B5 B4 B8 107.9(4)
C1 B4 Rh3 69.3(2)
B9 B4 Rh3 120.1(4)
B5 B4 Rh3 122.3(3)
B8 B4 Rh3 66.5(3)
C1 B4 H4 122(2)
B9 B4 H4 121(2)
B5 B4 H4 115(2)
B8 B4 H4 127(2)
Rh3 B4 H4 110(2)
C1 B5 B6 60.3(3)
C1 B5 B9 106.0(4)
B6 B5 B9 108.2(4)
C1 B5 B10 104.9(4)
B6 B5 B10 59.0(3)
B9 B5 B10 59.6(3)
C1 B5 B4 60.5(3)
B6 B5 B4 110.7(4)
B9 B5 B4 59.8(3)
B10 B5 B4 107.8(4)
C1 B5 H5 116(3)
B6 B5 H5 119(3)
B9 B5 H5 127(3)
B10 B5 H5 130(3)
B4 B5 H5 117(3)
C1 B6 B10 105.1(4)
C1 B6 C2 54.4(3)
B10 B6 C2 104.6(4)
C1 B6 B11 102.6(4)
B10 B6 B11 60.8(3)
C2 B6 B11 58.2(3)
C1 B6 B5 58.3(3)
B10 B6 B5 61.1(3)
C2 B6 B5 102.3(4)
B11 B6 B5 108.3(4)
C1 B6 H6 113(3)
B10 B6 H6 135(3)
C2 B6 H6 117(3)
B11 B6 H6 128(3)
B5 B6 H6 122(3)
C2 B7 B12 102.8(4)
C2 B7 B8 107.4(4)
B12 B7 B8 59.4(3)
C2 B7 B11 56.8(3)
B12 B7 B11 59.2(3)
B8 B7 B11 108.2(4)
C2 B7 Rh3 69.2(2)
B12 B7 Rh3 119.7(4)
B8 B7 Rh3 66.6(3)
B11 B7 Rh3 121.5(4)
C2 B7 H7 116(2)
B12 B7 H7 126(2)
B8 B7 H7 131(2)
B11 B7 H7 113(2)
Rh3 B7 H7 109(2)
B12 B8 B9 59.7(3)
B12 B8 B7 59.8(3)
B9 B8 B7 106.4(4)
B12 B8 B4 105.3(4)
B9 B8 B4 59.0(3)
B7 B8 B4 103.7(4)
B12 B8 Rh3 118.6(3)
B9 B8 Rh3 117.7(4)
B7 B8 Rh3 65.0(2)
B4 B8 Rh3 63.9(2)
B12 B8 H8 117(2)
B9 B8 H8 118(2)
B7 B8 H8 124(2)
B4 B8 H8 127(2)
Rh3 B8 H8 114(2)
B12 B9 B10 59.2(3)
B12 B9 B5 107.1(4)
B10 B9 B5 60.3(3)
B12 B9 B4 107.8(4)
B10 B9 B4 108.9(4)
B5 B9 B4 60.5(3)
B12 B9 B8 60.0(3)
B10 B9 B8 109.6(4)
B5 B9 B8 110.8(4)
B4 B9 B8 61.9(3)
B12 B9 H9 125(2)
B10 B9 H9 120(2)
B5 B9 H9 118(2)
B4 B9 H9 120(2)
B8 B9 H9 122(2)
B6 B10 B12 109.4(4)
B6 B10 B11 59.7(3)
B12 B10 B11 60.6(3)
B6 B10 B9 109.3(4)
B12 B10 B9 60.3(4)
B11 B10 B9 108.3(4)
B6 B10 B5 59.9(3)
B12 B10 B5 107.9(4)
B11 B10 B5 106.5(4)
B9 B10 B5 60.1(3)
B6 B10 H10 119(2)
B12 B10 H10 123(2)
B11 B10 H10 123(2)
B9 B10 H10 122(2)
B5 B10 H10 120(2)
C2 B11 B6 60.8(3)
C2 B11 B10 105.4(4)
B6 B11 B10 59.4(3)
C2 B11 B12 105.5(4)
B6 B11 B12 108.0(4)
B10 B11 B12 59.1(3)
C2 B11 B7 60.0(3)
B6 B11 B7 110.6(4)
B10 B11 B7 107.3(4)
B12 B11 B7 59.5(3)
C2 B11 H11 118(2)
B6 B11 H11 116(2)
B10 B11 H11 126(2)
B12 B11 H11 129(2)
B7 B11 H11 121(2)
B10 B12 B9 60.4(3)
B10 B12 B8 110.9(4)
B9 B12 B8 60.4(3)
B10 B12 B11 60.3(3)
B9 B12 B11 108.1(4)
B8 B12 B11 111.0(4)
B10 B12 B7 109.7(4)
B9 B12 B7 107.8(4)
B8 B12 B7 60.9(3)
B11 B12 B7 61.3(3)
B10 B12 H12 124(3)
B9 B12 H12 124(3)
B8 B12 H12 117(3)
B11 B12 H12 121(3)
B7 B12 H12 118(3)
C1 C13 C14 115.4(4)
C1 C13 H13A 108.4
C14 C13 H13A 108.4
C1 C13 H13B 108.4
C14 C13 H13B 108.4
H13A C13 H13B 107.5
C19 C14 C15 118.6(4)
C19 C14 C13 124.8(4)
C15 C14 C13 116.6(4)
C16 C15 C14 121.4(5)
C16 C15 H15A 119.3
C14 C15 H15A 119.3
C17 C16 C15 119.3(5)
C17 C16 H16A 120.3
C15 C16 H16A 120.3
C18 C17 C16 120.2(4)
C18 C17 H17A 119.9
C16 C17 H17A 119.9
C17 C18 C19 121.2(5)
C17 C18 H18A 119.4
C19 C18 H18A 119.4
C14 C19 C18 119.2(4)
C14 C19 C20 123.2(4)
C18 C19 C20 117.5(4)
C19 C20 C2 116.2(4)
C19 C20 H20A 108.2
C2 C20 H20A 108.2
C19 C20 H20B 108.2
C2 C20 H20B 108.2
H20A C20 H20B 107.4
C02 C01 Rh3 74.6(3)
C02 C01 H01A 120(3)
Rh3 C01 H01A 112(3)
C02 C01 H01B 112(3)
Rh3 C01 H01B 119(3)
H01A C01 H01B 114(4)
C03 C02 C01 120.9(4)
C03 C02 C09 122.2(4)
C01 C02 C09 116.8(4)
C03 C02 Rh3 74.1(3)
C01 C02 Rh3 67.1(3)
C09 C02 Rh3 128.0(3)
C02 C03 C04 123.6(4)
C02 C03 C010 119.8(4)
C04 C03 C010 116.3(4)
C02 C03 Rh3 69.1(2)
C04 C03 Rh3 69.2(2)
C010 C03 Rh3 134.5(3)
C05 C04 C03 127.1(5)
C05 C04 Rh3 78.4(3)
C03 C04 Rh3 73.8(3)
C05 C04 H04 118(3)
C03 C04 H04 115(3)
Rh3 C04 H04 122(3)
C04 C05 C06 124.5(4)
C04 C05 Rh3 66.8(3)
C06 C05 Rh3 126.4(3)
C04 C05 H05 115(3)
C06 C05 H05 114(3)
Rh3 C05 H05 99(2)
C07 C06 C05 118.8(4)
C07 C06 C011 122.6(4)
C05 C06 C011 118.6(4)
C06 C07 C012 124.5(5)
C06 C07 C08 121.8(4)
C012 C07 C08 113.7(4)
C07 C08 H08A 109.5
C07 C08 H08B 109.5
H08A C08 H08B 109.5
C07 C08 H08C 109.5
H08A C08 H08C 109.5
H08B C08 H08C 109.5
C02 C09 H09A 109.5
C02 C09 H09B 109.5
H09A C09 H09B 109.5
C02 C09 H09C 109.5
H09A C09 H09C 109.5
H09B C09 H09C 109.5
C03 C010 H01C 109.5
C03 C010 H01D 109.5
H01C C010 H01D 109.5
C03 C010 H01E 109.5
H01C C010 H01E 109.5
H01D C010 H01E 109.5
C06 C011 H01F 109.5
C06 C011 H01G 109.5
H01F C011 H01G 109.5
C06 C011 H01H 109.5
H01F C011 H01H 109.5
H01G C011 H01H 109.5
C07 C012 H01I 109.5
C07 C012 H01J 109.5
H01I C012 H01J 109.5
C07 C012 H01K 109.5
H01I C012 H01K 109.5
H01J C012 H01K 109.5

loop_
_geom_bond_atom_site_label_1
_geom_bond_atom_site_label_2
_geom_bond_distance
Rh3 C01 2.122(5)
Rh3 B4 2.159(5)
Rh3 B7 2.179(6)
Rh3 B8 2.206(5)
Rh3 C02 2.221(4)
Rh3 C04 2.226(5)
Rh3 C1 2.253(5)
Rh3 C2 2.262(5)
Rh3 C03 2.286(4)
Rh3 C05 2.372(5)
C1 C13 1.514(6)
C1 C2 1.593(7)
C1 B5 1.706(7)
C1 B6 1.740(7)
C1 B4 1.764(7)
C2 C20 1.524(6)
C2 B11 1.700(7)
C2 B6 1.745(7)
C2 B7 1.759(7)
B4 B9 1.779(8)
B4 B5 1.792(8)
B4 B8 1.831(9)
B4 H4 1.09(4)
B5 B6 1.759(8)
B5 B9 1.778(8)
B5 B10 1.781(9)
B5 H5 1.01(5)
B6 B10 1.744(8)
B6 B11 1.749(9)
B6 H6 1.00(5)
B7 B12 1.780(8)
B7 B8 1.800(8)
B7 B11 1.812(8)
B7 H7 1.17(4)
B8 B12 1.773(8)
B8 B9 1.780(8)
B8 H8 1.19(4)
B9 B12 1.768(9)
B9 B10 1.770(8)
B9 H9 1.06(4)
B10 B12 1.748(9)
B10 B11 1.769(8)
B10 H10 1.12(4)
B11 B12 1.775(8)
B11 H11 1.11(4)
B12 H12 1.03(5)
C13 C14 1.515(6)
C13 H13A 0.9900
C13 H13B 0.9900
C14 C19 1.387(6)
C14 C15 1.405(6)
C15 C16 1.379(6)
C15 H15A 0.9500
C16 C17 1.379(7)
C16 H16A 0.9500
C17 C18 1.369(7)
C17 H17A 0.9500
C18 C19 1.400(6)
C18 H18A 0.9500
C19 C20 1.510(6)
C20 H20A 0.9900
C20 H20B 0.9900
C01 C02 1.426(7)
C01 H01A 0.96(5)
C01 H01B 0.87(5)
C02 C03 1.424(6)
C02 C09 1.501(6)
C03 C04 1.431(7)
C03 C010 1.514(6)
C04 C05 1.385(7)
C04 H04 0.90(4)
C05 C06 1.473(7)
C05 H05 0.92(4)
C06 C07 1.353(7)
C06 C011 1.507(6)
C07 C012 1.495(7)
C07 C08 1.499(7)
C08 H08A 0.9800
C08 H08B 0.9800
C08 H08C 0.9800
C09 H09A 0.9800
C09 H09B 0.9800
C09 H09C 0.9800
C010 H01C 0.9800
C010 H01D 0.9800
C010 H01E 0.9800
C011 H01F 0.9800
C011 H01G 0.9800
C011 H01H 0.9800
C012 H01I 0.9800
C012 H01J 0.9800
C012 H01K 0.9800
